data_7130197
loop_
_publ_author_name
'I\,s\?ik, Murat'
'D\"undar, Esra'
'\,Sahin, Ertan'
'Tanyeli, Cihangir'

_publ_section_title
;
 A boron dipyrromethene chiral at boron and carbon with a bent geometry:
 synthesis, resolution and chiroptical properties
;
_journal_name_full 'Chemical Communications'
_journal_paper_doi 10.1039/D2CC02179J
_journal_year 2022
_chemical_formula_moiety 'C26 H23 B N2 O2'
_chemical_formula_sum 'C26 H23 B N2 O2'
_chemical_formula_weight 406.27
_space_group_IT_number 29
_space_group_name_Hall 'P 2c -2ac'
_space_group_name_H-M_alt 'P c a 21'
_symmetry_cell_setting orthorhombic
_symmetry_Int_Tables_number 29
_symmetry_space_group_name_Hall 'P 2c -2ac'
_symmetry_space_group_name_H-M 'P c a 21'
_atom_sites_solution_hydrogens geom
_audit_creation_date 2021-07-08T15:29:28-00:00
_audit_creation_method 'WinGX routine CIF_UPDATE'
_audit_update_record
;
2021-07-08 deposited with the CCDC.	2022-05-26 downloaded from the CCDC.
;
_cell_angle_alpha 90
_cell_angle_beta 90
_cell_angle_gamma 90
_cell_formula_units_Z 4
_cell_length_a 9.8114(8)
_cell_length_b 21.6884(17)
_cell_length_c 9.7138(7)
_cell_measurement_reflns_used 7706
_cell_measurement_temperature 293(2)
_cell_measurement_theta_max 22.50
_cell_measurement_theta_min 2.28
_cell_volume 2067.0(3)
_computing_structure_refinement 'SHELXL-2013 (Sheldrick, 2013)'
_diffrn_ambient_temperature 293(2)
_diffrn_measured_fraction_theta_full 0.999
_diffrn_measured_fraction_theta_max 0.999
_diffrn_measurement_device_type 'Rigaku R-axis Rapid-S'
_diffrn_measurement_method '\f and \w scans'
_diffrn_radiation_type MoK\a
_diffrn_radiation_wavelength 0.71073
_diffrn_reflns_av_R_equivalents 0.0888
_diffrn_reflns_Laue_measured_fraction_full 0.999
_diffrn_reflns_Laue_measured_fraction_max 0.999
_diffrn_reflns_limit_h_max 12
_diffrn_reflns_limit_h_min -12
_diffrn_reflns_limit_k_max 26
_diffrn_reflns_limit_k_min -26
_diffrn_reflns_limit_l_max 11
_diffrn_reflns_limit_l_min -11
_diffrn_reflns_number 44186
_diffrn_reflns_point_group_measured_fraction_full 0.999
_diffrn_reflns_point_group_measured_fraction_max 1
_diffrn_reflns_theta_full 25.242
_diffrn_reflns_theta_max 25.994
_diffrn_reflns_theta_min 2.278
_diffrn_standards_number 0
_exptl_absorpt_coefficient_mu 0.082
_exptl_absorpt_correction_type none
_exptl_crystal_colour orange
_exptl_crystal_density_diffrn 1.306
_exptl_crystal_description block
_exptl_crystal_F_000 856
_exptl_crystal_size_max 0.10
_exptl_crystal_size_mid 0.05
_exptl_crystal_size_min 0.03
_refine_diff_density_max 0.177
_refine_diff_density_min -0.164
_refine_diff_density_rms 0.046
_refine_ls_abs_structure_details
;
 Refined as an inversion twin.
;
_refine_ls_abs_structure_Flack 0.0(19)
_refine_ls_extinction_coef 0.021(2)
_refine_ls_extinction_expression Fc^*^=kFc[1+0.001xFc^2^\l^3^/sin(2\q)]^-1/4^
_refine_ls_extinction_method SHELXL
_refine_ls_goodness_of_fit_ref 1.06
_refine_ls_hydrogen_treatment constr
_refine_ls_matrix_type full
_refine_ls_number_parameters 285
_refine_ls_number_reflns 4026
_refine_ls_number_restraints 1
_refine_ls_restrained_S_all 1.06
_refine_ls_R_factor_all 0.0987
_refine_ls_R_factor_gt 0.043
_refine_ls_shift/su_max 0
_refine_ls_shift/su_mean 0
_refine_ls_structure_factor_coef Fsqd
_refine_ls_weighting_details 'w=1/[\s^2^(Fo^2^)+(0.0480P)^2^] where P=(Fo^2^+2Fc^2^)/3'
_refine_ls_weighting_scheme calc
_refine_ls_wR_factor_gt 0.083
_refine_ls_wR_factor_ref 0.1032
_reflns_number_gt 2551
_reflns_number_total 4026
_reflns_threshold_expression 'I > 2\s(I)'
_cod_data_source_file d2cc02179j2.cif
_cod_data_source_block ertan185
_cod_database_code 7130197

loop_
_symmetry_equiv_pos_as_xyz
'x, y, z'
'-x, -y, z+1/2'
'x+1/2, -y, z'
'-x+1/2, y, z+1/2'

loop_
_atom_site_label
_atom_site_type_symbol
_atom_site_fract_x
_atom_site_fract_y
_atom_site_fract_z
_atom_site_U_iso_or_equiv
_atom_site_adp_type
_atom_site_occupancy
_atom_site_calc_flag
_atom_site_disorder_assembly
_atom_site_disorder_group
O2 O 0.4994(2) 0.36508(10) 0.4787(2) 0.0415(6) Uani 1 d . .
O1 O 0.4084(2) 0.34989(10) 0.2500(2) 0.0428(6) Uani 1 d . .
N1 N 0.5524(3) 0.26919(12) 0.3675(3) 0.0409(7) Uani 1 d . .
N2 N 0.3152(3) 0.28889(12) 0.4333(3) 0.0391(7) Uani 1 d . .
C1 C 0.4449(3) 0.42317(15) 0.4770(4) 0.0357(8) Uani 1 d . .
C2 C 0.4895(4) 0.46603(16) 0.5730(4) 0.0427(9) Uani 1 d . .
H2 H 0.5558 0.455 0.6369 0.051 Uiso 1 calc . .
C3 C 0.4362(4) 0.52507(17) 0.5745(4) 0.0478(10) Uani 1 d . .
H3 H 0.4674 0.5537 0.6384 0.057 Uiso 1 calc . .
C20 C 0.4168(4) 0.13602(16) 0.5830(4) 0.0450(10) Uani 1 d . .
C6 C 0.3462(4) 0.43947(15) 0.3806(3) 0.0372(8) Uani 1 d . .
C15 C 0.6733(4) 0.18375(16) 0.4305(4) 0.0478(10) Uani 1 d . .
C14 C 0.5470(4) 0.21514(16) 0.4460(4) 0.0400(9) Uani 1 d . .
C5 C 0.2926(4) 0.49930(16) 0.3851(4) 0.0460(10) Uani 1 d . .
H5 H 0.226 0.5108 0.3219 0.055 Uiso 1 calc . .
C13 C 0.4260(4) 0.19794(15) 0.5164(3) 0.0410(9) Uani 1 d . .
C7 C 0.3007(4) 0.39375(15) 0.2733(4) 0.0442(9) Uani 1 d . .
H7 H 0.2855 0.4163 0.1872 0.053 Uiso 1 calc . .
C17 C 0.6758(4) 0.27163(16) 0.3043(4) 0.0468(10) Uani 1 d . .
C12 C 0.3093(4) 0.23429(16) 0.5105(4) 0.0406(9) Uani 1 d . .
C4 C 0.3366(4) 0.54131(17) 0.4810(4) 0.0526(10) Uani 1 d . .
H4 H 0.2992 0.5807 0.4829 0.063 Uiso 1 calc . .
C9 C 0.1887(4) 0.30885(16) 0.4086(4) 0.0445(10) Uani 1 d . .
C16 C 0.7497(5) 0.21950(17) 0.3419(5) 0.0561(11) Uani 1 d . .
H16 H 0.8373 0.2102 0.3119 0.067 Uiso 1 calc . .
C11 C 0.1671(4) 0.22318(18) 0.5405(4) 0.0472(10) Uani 1 d . .
C8 C 0.1676(4) 0.36099(16) 0.3112(4) 0.0507(11) Uani 1 d . .
H8A H 0.1057 0.3906 0.3524 0.061 Uiso 1 calc . .
H8B H 0.1253 0.3455 0.2279 0.061 Uiso 1 calc . .
C25 C 0.4001(4) 0.08418(18) 0.5024(4) 0.0610(12) Uani 1 d . .
H25 H 0.3965 0.0884 0.4072 0.073 Uiso 1 calc . .
C21 C 0.4207(4) 0.1292(2) 0.7249(4) 0.0583(11) Uani 1 d . .
H21 H 0.4309 0.1636 0.7812 0.07 Uiso 1 calc . .
C10 C 0.0964(4) 0.26924(18) 0.4766(4) 0.0501(10) Uani 1 d . .
H10 H 0.0022 0.2738 0.4777 0.06 Uiso 1 calc . .
C19 C 0.7226(4) 0.12533(17) 0.4950(5) 0.0693(13) Uani 1 d . .
H19A H 0.6783 0.0908 0.4523 0.104 Uiso 1 calc . .
H19B H 0.7019 0.1257 0.5915 0.104 Uiso 1 calc . .
H19C H 0.8194 0.1219 0.4825 0.104 Uiso 1 calc . .
C18 C 0.7193(4) 0.32336(17) 0.2142(5) 0.0611(12) Uani 1 d . .
H18A H 0.6512 0.3305 0.1451 0.092 Uiso 1 calc . .
H18B H 0.8042 0.3131 0.1707 0.092 Uiso 1 calc . .
H18C H 0.7307 0.3599 0.2687 0.092 Uiso 1 calc . .
C26 C 0.1066(4) 0.17297(19) 0.6263(5) 0.0665(12) Uani 1 d . .
H26A H 0.1364 0.1775 0.7199 0.1 Uiso 1 calc . .
H26B H 0.1355 0.1337 0.5915 0.1 Uiso 1 calc . .
H26C H 0.009 0.1755 0.6226 0.1 Uiso 1 calc . .
C23 C 0.3931(6) 0.0198(2) 0.7003(6) 0.0897(17) Uani 1 d . .
H23 H 0.385 -0.0191 0.7396 0.108 Uiso 1 calc . .
C22 C 0.4094(5) 0.0708(2) 0.7828(5) 0.0787(14) Uani 1 d . .
H22 H 0.413 0.0661 0.8779 0.094 Uiso 1 calc . .
B B 0.4452(4) 0.32107(18) 0.3773(5) 0.0395(10) Uani 1 d . .
C24 C 0.3887(5) 0.0265(2) 0.5599(6) 0.0810(15) Uani 1 d . .
H24 H 0.378 -0.0079 0.5037 0.097 Uiso 1 calc . .

loop_
_atom_site_aniso_label
_atom_site_aniso_U_11
_atom_site_aniso_U_22
_atom_site_aniso_U_33
_atom_site_aniso_U_23
_atom_site_aniso_U_13
_atom_site_aniso_U_12
O2 0.0430(14) 0.0356(14) 0.0460(14) -0.0030(12) -0.0066(12) 0.0028(11)
O1 0.0474(16) 0.0424(14) 0.0387(14) -0.0055(12) 0.0005(12) 0.0084(12)
N1 0.0379(18) 0.0345(18) 0.0504(17) -0.0019(15) 0.0069(15) 0.0011(14)
N2 0.0366(19) 0.0360(16) 0.0447(18) -0.0051(15) -0.0002(14) 0.0007(14)
C1 0.0351(19) 0.035(2) 0.037(2) -0.0008(18) 0.0065(18) -0.0012(17)
C2 0.040(2) 0.045(2) 0.043(2) -0.005(2) -0.0013(17) -0.005(2)
C3 0.048(2) 0.043(2) 0.052(2) -0.013(2) 0.007(2) -0.008(2)
C20 0.051(3) 0.040(2) 0.044(2) -0.0030(19) -0.0017(19) -0.0027(19)
C6 0.042(2) 0.036(2) 0.0339(19) -0.0033(17) 0.0013(17) 0.0010(18)
C15 0.043(2) 0.037(2) 0.064(3) -0.007(2) -0.004(2) 0.005(2)
C14 0.041(2) 0.036(2) 0.043(2) -0.0056(17) -0.0033(17) 0.0000(17)
C5 0.050(3) 0.045(2) 0.043(2) 0.0013(19) -0.0008(19) 0.0042(18)
C13 0.048(2) 0.036(2) 0.039(2) -0.0075(17) -0.0028(18) -0.0023(18)
C7 0.049(2) 0.043(2) 0.041(2) -0.0028(19) -0.0052(18) 0.0079(18)
C17 0.039(2) 0.045(2) 0.057(3) -0.007(2) 0.0055(19) 0.0023(19)
C12 0.042(2) 0.038(2) 0.042(2) -0.0089(19) 0.0036(18) -0.0015(18)
C4 0.060(3) 0.040(2) 0.057(3) -0.008(2) 0.006(2) 0.005(2)
C9 0.038(2) 0.046(2) 0.049(2) -0.0154(19) -0.0023(19) 0.0027(19)
C16 0.042(2) 0.048(2) 0.078(3) -0.012(2) 0.006(2) 0.005(2)
C11 0.047(3) 0.050(2) 0.046(2) -0.0135(19) 0.0087(19) -0.011(2)
C8 0.048(3) 0.049(2) 0.055(3) -0.008(2) -0.012(2) 0.005(2)
C25 0.081(3) 0.046(3) 0.056(3) -0.005(2) 0.001(2) -0.010(2)
C21 0.065(3) 0.062(3) 0.048(3) 0.000(2) -0.002(2) -0.005(2)
C10 0.037(2) 0.055(3) 0.058(2) -0.017(2) 0.003(2) -0.003(2)
C19 0.062(3) 0.050(2) 0.096(3) 0.003(3) -0.009(3) 0.010(2)
C18 0.051(3) 0.056(3) 0.076(3) 0.006(2) 0.016(2) -0.005(2)
C26 0.059(3) 0.070(3) 0.070(3) -0.005(2) 0.015(2) -0.017(2)
C23 0.118(5) 0.052(3) 0.099(5) 0.030(3) 0.010(3) -0.008(3)
C22 0.091(4) 0.086(4) 0.059(3) 0.027(3) 0.002(3) 0.000(3)
B 0.042(3) 0.034(2) 0.043(2) -0.006(2) 0.001(2) 0.002(2)
C24 0.114(4) 0.041(3) 0.088(4) 0.000(3) 0.008(3) -0.013(3)

loop_
_atom_type_symbol
_atom_type_description
_atom_type_scat_dispersion_real
_atom_type_scat_dispersion_imag
_atom_type_scat_source
C C 0.0033 0.0016 'International Tables Vol C Tables 4.2.6.8 and 6.1.1.4'
H H 0 0 'International Tables Vol C Tables 4.2.6.8 and 6.1.1.4'
N N 0.0061 0.0033 'International Tables Vol C Tables 4.2.6.8 and 6.1.1.4'
O O 0.0106 0.006 'International Tables Vol C Tables 4.2.6.8 and 6.1.1.4'
B B 0.0013 0.0007 'International Tables Vol C Tables 4.2.6.8 and 6.1.1.4'

loop_
_geom_angle_atom_site_label_1
_geom_angle_atom_site_label_2
_geom_angle_atom_site_label_3
_geom_angle
_geom_angle_site_symmetry_1
_geom_angle_site_symmetry_3
_geom_angle_publ_flag
C1 O2 B 116.6(3) . . ?
B O1 C7 109.8(3) . . ?
C17 N1 C14 108.2(3) . . ?
C17 N1 B 127.3(3) . . ?
C14 N1 B 123.5(3) . . ?
C9 N2 C12 109.3(3) . . ?
C9 N2 B 123.7(3) . . ?
C12 N2 B 126.9(3) . . ?
O2 C1 C2 119.1(3) . . ?
O2 C1 C6 120.9(3) . . ?
C2 C1 C6 120.1(3) . . ?
C3 C2 C1 120.5(3) . . ?
C3 C2 H2 119.7 . . ?
C1 C2 H2 119.7 . . ?
C4 C3 C2 119.8(3) . . ?
C4 C3 H3 120.1 . . ?
C2 C3 H3 120.1 . . ?
C25 C20 C21 118.7(4) . . ?
C25 C20 C13 119.6(3) . . ?
C21 C20 C13 121.6(3) . . ?
C1 C6 C5 118.4(3) . . ?
C1 C6 C7 120.3(3) . . ?
C5 C6 C7 121.3(3) . . ?
C16 C15 C14 105.7(3) . . ?
C16 C15 C19 124.2(4) . . ?
C14 C15 C19 130.1(4) . . ?
N1 C14 C13 120.9(3) . . ?
N1 C14 C15 108.1(3) . . ?
C13 C14 C15 130.8(3) . . ?
C4 C5 C6 121.2(4) . . ?
C4 C5 H5 119.4 . . ?
C6 C5 H5 119.4 . . ?
C12 C13 C14 121.3(3) . . ?
C12 C13 C20 118.5(3) . . ?
C14 C13 C20 119.7(3) . . ?
O1 C7 C6 109.0(3) . . ?
O1 C7 C8 110.9(3) . . ?
C6 C7 C8 113.1(3) . . ?
O1 C7 H7 107.9 . . ?
C6 C7 H7 107.9 . . ?
C8 C7 H7 107.9 . . ?
N1 C17 C16 108.3(3) . . ?
N1 C17 C18 123.5(3) . . ?
C16 C17 C18 128.2(4) . . ?
C13 C12 N2 117.8(3) . . ?
C13 C12 C11 133.7(4) . . ?
N2 C12 C11 106.8(3) . . ?
C5 C4 C3 120.0(3) . . ?
C5 C4 H4 120 . . ?
C3 C4 H4 120 . . ?
N2 C9 C10 108.3(3) . . ?
N2 C9 C8 119.3(3) . . ?
C10 C9 C8 132.1(4) . . ?
C15 C16 C17 109.7(4) . . ?
C15 C16 H16 125.2 . . ?
C17 C16 H16 125.2 . . ?
C10 C11 C12 106.1(3) . . ?
C10 C11 C26 125.8(4) . . ?
C12 C11 C26 128.1(4) . . ?
C9 C8 C7 112.7(3) . . ?
C9 C8 H8A 109 . . ?
C7 C8 H8A 109 . . ?
C9 C8 H8B 109 . . ?
C7 C8 H8B 109 . . ?
H8A C8 H8B 107.8 . . ?
C24 C25 C20 121.4(4) . . ?
C24 C25 H25 119.3 . . ?
C20 C25 H25 119.3 . . ?
C20 C21 C22 119.8(4) . . ?
C20 C21 H21 120.1 . . ?
C22 C21 H21 120.1 . . ?
C11 C10 C9 109.4(3) . . ?
C11 C10 H10 125.3 . . ?
C9 C10 H10 125.3 . . ?
C15 C19 H19A 109.5 . . ?
C15 C19 H19B 109.5 . . ?
H19A C19 H19B 109.5 . . ?
C15 C19 H19C 109.5 . . ?
H19A C19 H19C 109.5 . . ?
H19B C19 H19C 109.5 . . ?
C17 C18 H18A 109.5 . . ?
C17 C18 H18B 109.5 . . ?
H18A C18 H18B 109.5 . . ?
C17 C18 H18C 109.5 . . ?
H18A C18 H18C 109.5 . . ?
H18B C18 H18C 109.5 . . ?
C11 C26 H26A 109.5 . . ?
C11 C26 H26B 109.5 . . ?
H26A C26 H26B 109.5 . . ?
C11 C26 H26C 109.5 . . ?
H26A C26 H26C 109.5 . . ?
H26B C26 H26C 109.5 . . ?
C24 C23 C22 119.9(4) . . ?
C24 C23 H23 120 . . ?
C22 C23 H23 120 . . ?
C23 C22 C21 120.4(4) . . ?
C23 C22 H22 119.8 . . ?
C21 C22 H22 119.8 . . ?
O1 B O2 112.7(3) . . ?
O1 B N1 116.0(3) . . ?
O2 B N1 105.6(3) . . ?
O1 B N2 106.9(3) . . ?
O2 B N2 110.7(3) . . ?
N1 B N2 104.7(3) . . ?
C23 C24 C25 119.8(5) . . ?
C23 C24 H24 120.1 . . ?
C25 C24 H24 120.1 . . ?

loop_
_geom_bond_atom_site_label_1
_geom_bond_atom_site_label_2
_geom_bond_distance
_geom_bond_site_symmetry_2
_geom_bond_publ_flag
O2 C1 1.369(4) . ?
O2 B 1.471(5) . ?
O1 B 1.431(5) . ?
O1 C7 1.440(4) . ?
N1 C17 1.359(4) . ?
N1 C14 1.399(4) . ?
N1 B 1.543(5) . ?
N2 C9 1.336(4) . ?
N2 C12 1.403(4) . ?
N2 B 1.553(5) . ?
C1 C2 1.387(5) . ?
C1 C6 1.393(5) . ?
C2 C3 1.383(5) . ?
C2 H2 0.93 . ?
C3 C4 1.380(5) . ?
C3 H3 0.93 . ?
C20 C25 1.380(5) . ?
C20 C21 1.387(5) . ?
C20 C13 1.493(5) . ?
C6 C5 1.401(4) . ?
C6 C7 1.506(5) . ?
C15 C16 1.380(6) . ?
C15 C14 1.422(5) . ?
C15 C19 1.494(5) . ?
C14 C13 1.420(5) . ?
C5 C4 1.372(5) . ?
C5 H5 0.93 . ?
C13 C12 1.391(5) . ?
C7 C8 1.531(5) . ?
C7 H7 0.98 . ?
C17 C16 1.392(5) . ?
C17 C18 1.486(5) . ?
C12 C11 1.445(5) . ?
C4 H4 0.93 . ?
C9 C10 1.412(5) . ?
C9 C8 1.489(5) . ?
C16 H16 0.93 . ?
C11 C10 1.365(5) . ?
C11 C26 1.494(5) . ?
C8 H8A 0.97 . ?
C8 H8B 0.97 . ?
C25 C24 1.375(6) . ?
C25 H25 0.93 . ?
C21 C22 1.391(6) . ?
C21 H21 0.93 . ?
C10 H10 0.93 . ?
C19 H19A 0.96 . ?
C19 H19B 0.96 . ?
C19 H19C 0.96 . ?
C18 H18A 0.96 . ?
C18 H18B 0.96 . ?
C18 H18C 0.96 . ?
C26 H26A 0.96 . ?
C26 H26B 0.96 . ?
C26 H26C 0.96 . ?
C23 C24 1.372(7) . ?
C23 C22 1.374(6) . ?
C23 H23 0.93 . ?
C22 H22 0.93 . ?
C24 H24 0.93 . ?

loop_
_geom_torsion_atom_site_label_1
_geom_torsion_atom_site_label_2
_geom_torsion_atom_site_label_3
_geom_torsion_atom_site_label_4
_geom_torsion
_geom_torsion_site_symmetry_1
_geom_torsion_site_symmetry_2
_geom_torsion_site_symmetry_3
_geom_torsion_site_symmetry_4
_geom_torsion_publ_flag
B O2 C1 C2 178.2(3) . . . . ?
B O2 C1 C6 -1.9(5) . . . . ?
O2 C1 C2 C3 -179.8(3) . . . . ?
C6 C1 C2 C3 0.3(5) . . . . ?
C1 C2 C3 C4 0.8(5) . . . . ?
O2 C1 C6 C5 179.1(3) . . . . ?
C2 C1 C6 C5 -1.0(5) . . . . ?
O2 C1 C6 C7 -1.8(5) . . . . ?
C2 C1 C6 C7 178.1(3) . . . . ?
C17 N1 C14 C13 -175.6(3) . . . . ?
B N1 C14 C13 14.9(5) . . . . ?
C17 N1 C14 C15 0.5(4) . . . . ?
B N1 C14 C15 -169.0(3) . . . . ?
C16 C15 C14 N1 -0.7(4) . . . . ?
C19 C15 C14 N1 177.8(4) . . . . ?
C16 C15 C14 C13 174.8(4) . . . . ?
C19 C15 C14 C13 -6.6(7) . . . . ?
C1 C6 C5 C4 0.6(5) . . . . ?
C7 C6 C5 C4 -178.5(3) . . . . ?
N1 C14 C13 C12 -0.4(5) . . . . ?
C15 C14 C13 C12 -175.5(4) . . . . ?
N1 C14 C13 C20 171.5(3) . . . . ?
C15 C14 C13 C20 -3.6(6) . . . . ?
C25 C20 C13 C12 97.9(4) . . . . ?
C21 C20 C13 C12 -80.3(5) . . . . ?
C25 C20 C13 C14 -74.2(5) . . . . ?
C21 C20 C13 C14 107.6(4) . . . . ?
B O1 C7 C6 56.2(4) . . . . ?
B O1 C7 C8 -69.0(4) . . . . ?
C1 C6 C7 O1 -25.5(4) . . . . ?
C5 C6 C7 O1 153.6(3) . . . . ?
C1 C6 C7 C8 98.4(4) . . . . ?
C5 C6 C7 C8 -82.6(4) . . . . ?
C14 N1 C17 C16 -0.1(4) . . . . ?
B N1 C17 C16 168.9(4) . . . . ?
C14 N1 C17 C18 -178.7(3) . . . . ?
B N1 C17 C18 -9.7(6) . . . . ?
C14 C13 C12 N2 -0.4(5) . . . . ?
C20 C13 C12 N2 -172.4(3) . . . . ?
C14 C13 C12 C11 162.5(3) . . . . ?
C20 C13 C12 C11 -9.5(6) . . . . ?
C9 N2 C12 C13 163.7(3) . . . . ?
B N2 C12 C13 -13.7(5) . . . . ?
C9 N2 C12 C11 -3.5(4) . . . . ?
B N2 C12 C11 179.1(3) . . . . ?
C6 C5 C4 C3 0.6(5) . . . . ?
C2 C3 C4 C5 -1.3(5) . . . . ?
C12 N2 C9 C10 3.3(4) . . . . ?
B N2 C9 C10 -179.2(3) . . . . ?
C12 N2 C9 C8 -171.1(3) . . . . ?
B N2 C9 C8 6.3(5) . . . . ?
C14 C15 C16 C17 0.7(4) . . . . ?
C19 C15 C16 C17 -178.0(4) . . . . ?
N1 C17 C16 C15 -0.4(4) . . . . ?
C18 C17 C16 C15 178.2(4) . . . . ?
C13 C12 C11 C10 -162.0(4) . . . . ?
N2 C12 C11 C10 2.3(4) . . . . ?
C13 C12 C11 C26 19.4(6) . . . . ?
N2 C12 C11 C26 -176.3(3) . . . . ?
N2 C9 C8 C7 -11.7(4) . . . . ?
C10 C9 C8 C7 175.4(4) . . . . ?
O1 C7 C8 C9 41.9(4) . . . . ?
C6 C7 C8 C9 -81.0(4) . . . . ?
C21 C20 C25 C24 -0.6(6) . . . . ?
C13 C20 C25 C24 -178.8(4) . . . . ?
C25 C20 C21 C22 0.7(7) . . . . ?
C13 C20 C21 C22 178.9(4) . . . . ?
C12 C11 C10 C9 -0.3(4) . . . . ?
C26 C11 C10 C9 178.3(3) . . . . ?
N2 C9 C10 C11 -1.9(4) . . . . ?
C8 C9 C10 C11 171.6(4) . . . . ?
C24 C23 C22 C21 0.4(8) . . . . ?
C20 C21 C22 C23 -0.6(7) . . . . ?
C7 O1 B O2 -62.6(4) . . . . ?
C7 O1 B N1 175.6(3) . . . . ?
C7 O1 B N2 59.3(3) . . . . ?
C1 O2 B O1 34.0(4) . . . . ?
C1 O2 B N1 161.5(3) . . . . ?
C1 O2 B N2 -85.8(4) . . . . ?
C17 N1 B O1 51.3(5) . . . . ?
C14 N1 B O1 -141.3(3) . . . . ?
C17 N1 B O2 -74.3(5) . . . . ?
C14 N1 B O2 93.2(4) . . . . ?
C17 N1 B N2 168.8(3) . . . . ?
C14 N1 B N2 -23.7(4) . . . . ?
C9 N2 B O1 -29.5(4) . . . . ?
C12 N2 B O1 147.5(3) . . . . ?
C9 N2 B O2 93.6(4) . . . . ?
C12 N2 B O2 -89.4(4) . . . . ?
C9 N2 B N1 -153.1(3) . . . . ?
C12 N2 B N1 23.9(4) . . . . ?
C22 C23 C24 C25 -0.3(9) . . . . ?
C20 C25 C24 C23 0.4(8) . . . . ?
